data_4135217
loop_
_publ_author_name
'Frydrych, Rafa\/l'
'Lis, Tadeusz'
'Bury, Wojciech'
'Cybi\'nska, Joanna'
'St\;epie\'n, Marcin'

_publ_section_title
;
 Feeding a Molecular Squid: A Pliable Nanocarbon Receptor for
 Electron-Poor Aromatics.
;
_journal_name_full 'Journal of the American Chemical Society'
_journal_paper_doi 10.1021/jacs.0c07956
_journal_year 2020
_chemical_formula_moiety 'C84 H90 O8, C6 H14, 0.2(H2 O)'
_chemical_formula_sum 'C90 H104.4 O8.2'
_chemical_formula_weight 1317.33
_space_group_crystal_system triclinic
_space_group_IT_number 2
_space_group_name_Hall '-P 1'
_space_group_name_H-M_alt 'P -1'
_atom_sites_solution_hydrogens mixed
_audit_creation_method SHELXL-2013
_cell_angle_alpha 72.10(5)
_cell_angle_beta 84.41(4)
_cell_angle_gamma 85.99(4)
_cell_formula_units_Z 2
_cell_length_a 12.027(2)
_cell_length_b 16.806(3)
_cell_length_c 19.642(4)
_cell_measurement_reflns_used 6866
_cell_measurement_temperature 100(2)
_cell_measurement_theta_max 65
_cell_measurement_theta_min 2.3
_cell_volume 3756.7(16)
_computing_cell_refinement
;
CrysAlisPro, Agilent Technologies,
Version 1.171.35.21b (release 03-02-2012 CrysAlis171 .NET)
(compiled Feb  3 2012,10:37:01)
;
_computing_data_collection
;
CrysAlisPro, Agilent Technologies,
Version 1.171.35.21b (release 03-02-2012 CrysAlis171 .NET)
(compiled Feb  3 2012,10:37:01)
;
_computing_data_reduction
;
CrysAlisPro, Agilent Technologies,
Version 1.171.35.21b (release 03-02-2012 CrysAlis171 .NET)
(compiled Feb  3 2012,10:37:01)
;
_computing_structure_refinement 'SHELXL-2013 (Sheldrick, 2013)'
_computing_structure_solution 'SHELXS-97 (Sheldrick, 1990)'
_diffrn_ambient_temperature 100(2)
_diffrn_detector_area_resol_mean 8.1956
_diffrn_measured_fraction_theta_full 0.999
_diffrn_measured_fraction_theta_max 0.999
_diffrn_measurement_device_type 'Xcalibur, Onyx'
_diffrn_radiation_monochromator graphite
_diffrn_radiation_source 'Enhance (Cu) X-ray Source'
_diffrn_radiation_type CuK\a
_diffrn_radiation_wavelength 1.54184
_diffrn_reflns_av_R_equivalents 0.0695
_diffrn_reflns_av_unetI/netI 0.0940
_diffrn_reflns_Laue_measured_fraction_full 0.999
_diffrn_reflns_Laue_measured_fraction_max 0.999
_diffrn_reflns_limit_h_max 14
_diffrn_reflns_limit_h_min -13
_diffrn_reflns_limit_k_max 17
_diffrn_reflns_limit_k_min -20
_diffrn_reflns_limit_l_max 23
_diffrn_reflns_limit_l_min -23
_diffrn_reflns_number 29270
_diffrn_reflns_point_group_measured_fraction_full 0.999
_diffrn_reflns_point_group_measured_fraction_max 0.999
_diffrn_reflns_theta_full 67.000
_diffrn_reflns_theta_max 67.997
_diffrn_reflns_theta_min 2.371
_exptl_absorpt_coefficient_mu 0.567
_exptl_absorpt_correction_T_max 0.968
_exptl_absorpt_correction_T_min 0.822
_exptl_absorpt_correction_type analytical
_exptl_absorpt_process_details
;
CrysAlisPro, Agilent Technologies,
Version 1.171.35.21b (release 03-02-2012 CrysAlis171 .NET)
(compiled Feb  3 2012,10:37:01)
Analytical numeric absorption correction using a multifaceted crystal
			model based on expressions derived by R.C. Clark & J.S. Reid.
(Clark, R. C. & Reid, J. S. (1995). Acta Cryst. A51, 887-897)
;
_exptl_crystal_colour COLORLESS
_exptl_crystal_density_diffrn 1.165
_exptl_crystal_description NEEDLE
_exptl_crystal_F_000 1420
_exptl_crystal_size_max 0.650
_exptl_crystal_size_mid 0.110
_exptl_crystal_size_min 0.070
_refine_diff_density_max 0.428
_refine_diff_density_min -0.460
_refine_diff_density_rms 0.084
_refine_ls_extinction_method none
_refine_ls_goodness_of_fit_ref 1.040
_refine_ls_hydrogen_treatment constr
_refine_ls_matrix_type full
_refine_ls_number_parameters 896
_refine_ls_number_reflns 13674
_refine_ls_number_restraints 0
_refine_ls_restrained_S_all 1.040
_refine_ls_R_factor_all 0.1039
_refine_ls_R_factor_gt 0.0775
_refine_ls_shift/su_max 0.002
_refine_ls_shift/su_mean 0.000
_refine_ls_structure_factor_coef Fsqd
_refine_ls_weighting_details
;
 w=1/[\s^2^(Fo^2^)+(0.1390P)^2^]
 where P=(Fo^2^+2Fc^2^)/3
;
_refine_ls_weighting_scheme calc
_refine_ls_wR_factor_gt 0.2021
_refine_ls_wR_factor_ref 0.2405
_reflns_Friedel_coverage 0.000
_reflns_number_gt 9717
_reflns_number_total 13674
_reflns_threshold_expression 'I > 2\s(I)'
_cod_data_source_file ja0c07956_si_002.cif
_cod_data_source_block RF07A
_cod_original_formula_sum 'C90 H104.40 O8.20'
_cod_database_code 4135217
_shelx_space_group_comment
;
The symmetry employed for this shelxl refinement is uniquely defined
by the following loop, which should always be used as a source of
symmetry information in preference to the above space-group names.
They are only intended as comments.
;
_shelx_estimated_absorpt_t_min 0.709
_shelx_estimated_absorpt_t_max 0.961
_shelxl_version_number 2013-2

loop_
_space_group_symop_operation_xyz
'x, y, z'
'-x, -y, -z'

loop_
_atom_site_label
_atom_site_type_symbol
_atom_site_fract_x
_atom_site_fract_y
_atom_site_fract_z
_atom_site_U_iso_or_equiv
_atom_site_adp_type
_atom_site_occupancy
_atom_site_site_symmetry_order
_atom_site_calc_flag
_atom_site_refinement_flags_posn
_atom_site_refinement_flags_adp
_atom_site_refinement_flags_occupancy
_atom_site_disorder_assembly
_atom_site_disorder_group
C1A C 0.3273(2) 0.27916(15) 0.43924(13) 0.0194(5) Uani 1 1 d . . . . .
C2A C 0.2355(2) 0.25824(16) 0.48943(13) 0.0222(5) Uani 1 1 d . . . . .
H2A H 0.1748 0.2979 0.4879 0.027 Uiso 1 1 calc R U . . .
C3A C 0.2307(2) 0.18071(16) 0.54154(13) 0.0221(5) Uani 1 1 d . . . . .
H3A H 0.1667 0.1682 0.5748 0.027 Uiso 1 1 calc R U . . .
C4A C 0.3179(2) 0.12106(15) 0.54585(13) 0.0210(5) Uani 1 1 d . . . . .
C5A C 0.4109(2) 0.14159(16) 0.49557(13) 0.0235(5) Uani 1 1 d . . . . .
H5A H 0.4713 0.1017 0.4968 0.028 Uiso 1 1 calc R U . . .
C6A C 0.4153(2) 0.21872(16) 0.44459(13) 0.0232(5) Uani 1 1 d . . . . .
H6A H 0.4800 0.2315 0.4120 0.028 Uiso 1 1 calc R U . . .
C1B C 0.3163(2) 0.03569(15) 0.60270(13) 0.0217(5) Uani 1 1 d . . . . .
C2B C 0.4151(2) 0.02645(15) 0.64722(14) 0.0237(5) Uani 1 1 d . . . . .
H2B H 0.4880 0.0236 0.6244 0.028 Uiso 1 1 calc R U . . .
C3B C 0.4060(2) 0.02207(15) 0.71620(14) 0.0236(5) Uani 1 1 d . . . . .
H3B H 0.4729 0.0206 0.7387 0.028 Uiso 1 1 calc R U . . .
C4B C 0.2966(2) 0.01929(16) 0.76122(13) 0.0229(5) Uani 1 1 d . . . . .
C5B C 0.1996(2) 0.01295(15) 0.71936(14) 0.0227(5) Uani 1 1 d . . . . .
H5B H 0.1281 0.0024 0.7447 0.027 Uiso 1 1 calc R U . . .
C6B C 0.2081(2) 0.02125(15) 0.64954(14) 0.0230(5) Uani 1 1 d . . . . .
H6B H 0.1421 0.0179 0.6279 0.028 Uiso 1 1 calc R U . . .
O1B O 0.33000(16) -0.02375(11) 0.56171(10) 0.0251(4) Uani 1 1 d . . . . .
C7B C 0.3234(2) -0.10927(15) 0.60426(15) 0.0278(6) Uani 1 1 d . . . . .
H7B1 H 0.3816 -0.1232 0.6382 0.042 Uiso 1 1 calc R U . . .
H7B2 H 0.3342 -0.1452 0.5730 0.042 Uiso 1 1 calc R U . . .
H7B3 H 0.2497 -0.1181 0.6309 0.042 Uiso 1 1 calc R U . . .
O4B O 0.29908(16) -0.04974(11) 0.82559(9) 0.0256(4) Uani 1 1 d . . . . .
C8B C 0.3296(2) -0.12848(16) 0.81447(15) 0.0293(6) Uani 1 1 d . . . . .
H8B1 H 0.2817 -0.1379 0.7803 0.044 Uiso 1 1 calc R U . . .
H8B2 H 0.3201 -0.1731 0.8602 0.044 Uiso 1 1 calc R U . . .
H8B3 H 0.4079 -0.1287 0.7953 0.044 Uiso 1 1 calc R U . . .
C1C C 0.2764(2) 0.09816(15) 0.78536(14) 0.0214(5) Uani 1 1 d . . . . .
C2C C 0.2801(2) 0.17638(16) 0.73446(13) 0.0218(5) Uani 1 1 d . . . . .
H2C H 0.2966 0.1804 0.6853 0.026 Uiso 1 1 calc R U . . .
C3C C 0.2601(2) 0.24872(16) 0.75412(14) 0.0218(5) Uani 1 1 d . . . . .
H3C H 0.2632 0.3017 0.7184 0.026 Uiso 1 1 calc R U . . .
C4C C 0.2354(2) 0.24450(15) 0.82625(13) 0.0210(5) Uani 1 1 d . . . . .
C5C C 0.2318(2) 0.16518(17) 0.87716(14) 0.0272(6) Uani 1 1 d . . . . .
H5C H 0.2147 0.1609 0.9264 0.033 Uiso 1 1 calc R U . . .
C6C C 0.2527(2) 0.09227(17) 0.85749(15) 0.0279(6) Uani 1 1 d . . . . .
H6C H 0.2507 0.0391 0.8930 0.034 Uiso 1 1 calc R U . . .
C1D C 0.2148(2) 0.32183(16) 0.84793(13) 0.0210(5) Uani 1 1 d . . . . .
C2D C 0.2235(2) 0.32274(17) 0.91822(14) 0.0257(5) Uani 1 1 d . . . . .
H2D H 0.2455 0.2726 0.9533 0.031 Uiso 1 1 calc R U . . .
C3D C 0.2008(2) 0.39538(16) 0.93817(13) 0.0230(5) Uani 1 1 d . . . . .
H3D H 0.2066 0.3939 0.9864 0.028 Uiso 1 1 calc R U . . .
C4D C 0.1698(2) 0.46948(15) 0.88825(13) 0.0205(5) Uani 1 1 d . . . . .
C5D C 0.1630(2) 0.47010(15) 0.81769(13) 0.0203(5) Uani 1 1 d . . . . .
H5D H 0.1430 0.5209 0.7827 0.024 Uiso 1 1 calc R U . . .
C6D C 0.1847(2) 0.39808(16) 0.79767(13) 0.0219(5) Uani 1 1 d . . . . .
H6D H 0.1792 0.4002 0.7492 0.026 Uiso 1 1 calc R U . . .
C1E C 0.1429(2) 0.55137(15) 0.90710(13) 0.0210(5) Uani 1 1 d . . . . .
C2E C 0.0323(2) 0.58894(15) 0.88008(13) 0.0207(5) Uani 1 1 d . . . . .
H2E H -0.0338 0.5621 0.9039 0.025 Uiso 1 1 calc R U . . .
C3E C 0.0220(2) 0.65784(15) 0.82453(13) 0.0210(5) Uani 1 1 d . . . . .
H3E H -0.0505 0.6752 0.8089 0.025 Uiso 1 1 calc R U . . .
C4E C 0.1192(2) 0.70978(15) 0.78509(13) 0.0211(5) Uani 1 1 d . . . . .
C5E C 0.2254(2) 0.67983(15) 0.82117(12) 0.0209(5) Uani 1 1 d . . . . .
H5E H 0.2889 0.7131 0.8044 0.025 Uiso 1 1 calc R U . . .
C6E C 0.2362(2) 0.61023(15) 0.87472(12) 0.0199(5) Uani 1 1 d . . . . .
H6E H 0.3069 0.5964 0.8940 0.024 Uiso 1 1 calc R U . . .
O1E O 0.13848(15) 0.52935(11) 0.98395(9) 0.0228(4) Uani 1 1 d . . . . .
C7E C 0.1067(2) 0.59850(16) 1.01083(14) 0.0258(5) Uani 1 1 d . . . . .
H7E1 H 0.1600 0.6429 0.9904 0.039 Uiso 1 1 calc R U . . .
H7E2 H 0.1067 0.5799 1.0633 0.039 Uiso 1 1 calc R U . . .
H7E3 H 0.0316 0.6200 0.9972 0.039 Uiso 1 1 calc R U . . .
O4E O 0.09262(15) 0.79685(11) 0.78036(9) 0.0248(4) Uani 1 1 d . . . . .
C8E C 0.0620(2) 0.81064(17) 0.84796(15) 0.0298(6) Uani 1 1 d . . . . .
H8E1 H -0.0131 0.7905 0.8656 0.045 Uiso 1 1 calc R U . . .
H8E2 H 0.0625 0.8706 0.8423 0.045 Uiso 1 1 calc R U . . .
H8E3 H 0.1156 0.7803 0.8824 0.045 Uiso 1 1 calc R U . . .
C1F C 0.1325(2) 0.71033(14) 0.70642(13) 0.0198(5) Uani 1 1 d . . . . .
C2F C 0.2265(2) 0.67368(15) 0.67862(13) 0.0213(5) Uani 1 1 d . . . . .
H2F H 0.2823 0.6451 0.7094 0.026 Uiso 1 1 calc R U . . .
C3F C 0.2396(2) 0.67844(16) 0.60627(13) 0.0223(5) Uani 1 1 d . . . . .
H3F H 0.3048 0.6539 0.5882 0.027 Uiso 1 1 calc R U . . .
C4F C 0.1587(2) 0.71853(15) 0.56028(13) 0.0212(5) Uani 1 1 d . . . . .
C5F C 0.0632(2) 0.75328(16) 0.58876(13) 0.0231(5) Uani 1 1 d . . . . .
H5F H 0.0063 0.7805 0.5584 0.028 Uiso 1 1 calc R U . . .
C6F C 0.0505(2) 0.74856(16) 0.66114(14) 0.0227(5) Uani 1 1 d . . . . .
H6F H -0.0155 0.7719 0.6796 0.027 Uiso 1 1 calc R U . . .
C11 C 0.3287(2) 0.35903(15) 0.38043(13) 0.0206(5) Uani 1 1 d . . . . .
C21 C 0.4261(2) 0.40407(16) 0.35567(13) 0.0230(5) Uani 1 1 d . . . . .
H21 H 0.4905 0.3875 0.3819 0.028 Uiso 1 1 calc R U . . .
C31 C 0.4308(2) 0.47243(15) 0.29367(13) 0.0215(5) Uani 1 1 d . . . . .
C41 C 0.3358(2) 0.49394(15) 0.25491(13) 0.0203(5) Uani 1 1 d . . . . .
C51 C 0.2339(2) 0.45740(15) 0.28237(13) 0.0198(5) Uani 1 1 d . . . . .
C61 C 0.2325(2) 0.38948(15) 0.34496(13) 0.0213(5) Uani 1 1 d . . . . .
H61 H 0.1640 0.3633 0.3639 0.026 Uiso 1 1 calc R U . . .
O41 O 0.34463(15) 0.55095(11) 0.18578(9) 0.0221(4) Uani 1 1 d . . . . .
C71 C 0.3630(2) 0.50634(16) 0.13328(14) 0.0256(6) Uani 1 1 d . . . . .
H71A H 0.2953 0.4762 0.1331 0.031 Uiso 1 1 calc R U . . .
H71B H 0.4258 0.4645 0.1460 0.031 Uiso 1 1 calc R U . . .
C81 C 0.3896(2) 0.56647(17) 0.06029(13) 0.0266(6) Uani 1 1 d . . . . .
H81A H 0.3336 0.6138 0.0524 0.032 Uiso 1 1 calc R U . . .
H81B H 0.3817 0.5378 0.0240 0.032 Uiso 1 1 calc R U . . .
C91 C 0.5056(2) 0.60142(17) 0.04776(14) 0.0271(6) Uani 1 1 d . . . . .
H91A H 0.5132 0.6323 0.0825 0.032 Uiso 1 1 calc R U . . .
H91B H 0.5623 0.5545 0.0566 0.032 Uiso 1 1 calc R U . . .
C101 C 0.5284(3) 0.6595(2) -0.02788(16) 0.0381(7) Uani 1 1 d . . . . .
H10A H 0.6039 0.6803 -0.0335 0.057 Uiso 1 1 calc R U . . .
H10B H 0.4737 0.7069 -0.0365 0.057 Uiso 1 1 calc R U . . .
H10C H 0.5223 0.6289 -0.0625 0.057 Uiso 1 1 calc R U . . .
C01 C 0.5347(2) 0.52371(16) 0.27108(14) 0.0231(5) Uani 1 1 d . . . . .
H01A H 0.5322 0.5592 0.2206 0.028 Uiso 1 1 calc R U . . .
H01B H 0.6020 0.4857 0.2742 0.028 Uiso 1 1 calc R U . . .
C12 C 0.5423(2) 0.57896(16) 0.31907(14) 0.0225(5) Uani 1 1 d . . . . .
C22 C 0.48444(19) 0.65705(16) 0.30530(13) 0.0201(5) Uani 1 1 d . . . . .
C32 C 0.4870(2) 0.70678(15) 0.35088(13) 0.0202(5) Uani 1 1 d . . . . .
C42 C 0.5516(2) 0.67824(17) 0.40920(13) 0.0254(6) Uani 1 1 d . . . . .
H42 H 0.5558 0.7118 0.4399 0.030 Uiso 1 1 calc R U . . .
C52 C 0.6104(2) 0.60127(17) 0.42355(14) 0.0257(5) Uani 1 1 d . . . . .
H52 H 0.6539 0.5823 0.4638 0.031 Uiso 1 1 calc R U . . .
C62 C 0.6049(2) 0.55252(17) 0.37840(15) 0.0274(6) Uani 1 1 d . . . . .
H62 H 0.6449 0.4999 0.3883 0.033 Uiso 1 1 calc R U . . .
O22 O 0.42024(14) 0.68435(11) 0.24737(9) 0.0217(4) Uani 1 1 d . . . . .
C72 C 0.4806(2) 0.73683(16) 0.18475(13) 0.0240(5) Uani 1 1 d . . . . .
H72A H 0.5415 0.7034 0.1674 0.029 Uiso 1 1 calc R U . . .
H72B H 0.5144 0.7822 0.1970 0.029 Uiso 1 1 calc R U . . .
C82 C 0.4023(2) 0.77391(17) 0.12685(14) 0.0272(6) Uani 1 1 d . . . . .
H82A H 0.3376 0.8025 0.1460 0.033 Uiso 1 1 calc R U . . .
H82B H 0.3738 0.7286 0.1117 0.033 Uiso 1 1 calc R U . . .
C92 C 0.4614(3) 0.8365(2) 0.06196(15) 0.0376(7) Uani 1 1 d . . . . .
H92A H 0.4914 0.8808 0.0777 0.045 Uiso 1 1 calc R U . . .
H92B H 0.5254 0.8073 0.0427 0.045 Uiso 1 1 calc R U . . .
C102 C 0.3840(3) 0.8770(3) 0.00233(18) 0.0553(10) Uani 1 1 d . . . . .
H10D H 0.4255 0.9169 -0.0376 0.083 Uiso 1 1 calc R U . . .
H10E H 0.3209 0.9065 0.0210 0.083 Uiso 1 1 calc R U . . .
H10F H 0.3561 0.8337 -0.0146 0.083 Uiso 1 1 calc R U . . .
C02 C 0.4199(2) 0.78894(15) 0.33757(13) 0.0224(5) Uani 1 1 d . . . . .
H02A H 0.4177 0.8161 0.2853 0.027 Uiso 1 1 calc R U . . .
H02B H 0.4564 0.8268 0.3576 0.027 Uiso 1 1 calc R U . . .
C13 C 0.1773(2) 0.73175(15) 0.48162(13) 0.0208(5) Uani 1 1 d . . . . .
C23 C 0.2829(2) 0.74955(15) 0.44660(14) 0.0221(5) Uani 1 1 d . . . . .
H23 H 0.3448 0.7443 0.4745 0.026 Uiso 1 1 calc R U . . .
C33 C 0.3013(2) 0.77481(15) 0.37213(13) 0.0215(5) Uani 1 1 d . . . . .
C43 C 0.2093(2) 0.78468(15) 0.33151(13) 0.0206(5) Uani 1 1 d . . . . .
C53 C 0.1043(2) 0.75667(15) 0.36508(13) 0.0203(5) Uani 1 1 d . . . . .
C63 C 0.0896(2) 0.73252(16) 0.43969(14) 0.0227(5) Uani 1 1 d . . . . .
H63 H 0.0181 0.7161 0.4627 0.027 Uiso 1 1 calc R U . . .
O43 O 0.22243(15) 0.82385(10) 0.25846(9) 0.0226(4) Uani 1 1 d . . . . .
C73 C 0.1793(3) 0.90843(18) 0.23756(17) 0.0430(8) Uani 1 1 d . . . . .
H73A H 0.1729 0.9296 0.2797 0.052 Uiso 1 1 calc R U . . .
H73B H 0.1034 0.9101 0.2215 0.052 Uiso 1 1 calc R U . . .
C83 C 0.2506(3) 0.9637(2) 0.17926(18) 0.0452(8) Uani 1 1 d . . . . .
H83A H 0.2585 0.9409 0.1381 0.054 Uiso 1 1 calc R U . . .
H83B H 0.3260 0.9619 0.1961 0.054 Uiso 1 1 calc R U . . .
C93 C 0.2102(4) 1.0524(2) 0.1535(2) 0.0553(10) Uani 1 1 d . . . . .
H93A H 0.1351 1.0540 0.1364 0.066 Uiso 1 1 calc R U . . .
H93B H 0.2015 1.0748 0.1948 0.066 Uiso 1 1 calc R U . . .
C103 C 0.2809(6) 1.1091(3) 0.0955(3) 0.097(2) Uani 1 1 d . . . . .
H10G H 0.2469 1.1659 0.0834 0.145 Uiso 1 1 calc R U . . .
H10H H 0.2874 1.0896 0.0530 0.145 Uiso 1 1 calc R U . . .
H10I H 0.3555 1.1093 0.1117 0.145 Uiso 1 1 calc R U . . .
C03 C 0.0087(2) 0.74955(16) 0.32196(13) 0.0227(5) Uani 1 1 d . . . . .
H03A H -0.0613 0.7739 0.3398 0.027 Uiso 1 1 calc R U . . .
H03B H 0.0252 0.7814 0.2708 0.027 Uiso 1 1 calc R U . . .
C14 C -0.0066(2) 0.65816(16) 0.32894(13) 0.0210(5) Uani 1 1 d . . . . .
C24 C 0.0579(2) 0.61891(15) 0.28420(12) 0.0191(5) Uani 1 1 d . . . . .
C34 C 0.0503(2) 0.53339(16) 0.29300(13) 0.0217(5) Uani 1 1 d . . . . .
C44 C -0.0258(2) 0.48755(17) 0.34682(14) 0.0236(5) Uani 1 1 d . . . . .
H44 H -0.0329 0.4297 0.3531 0.028 Uiso 1 1 calc R U . . .
C54 C -0.0909(2) 0.52599(16) 0.39110(14) 0.0251(5) Uani 1 1 d . . . . .
H54 H -0.1426 0.4945 0.4273 0.030 Uiso 1 1 calc R U . . .
C64 C -0.0807(2) 0.61007(17) 0.38258(13) 0.0253(5) Uani 1 1 d . . . . .
H64 H -0.1247 0.6355 0.4137 0.030 Uiso 1 1 calc R U . . .
O24 O 0.13386(14) 0.66636(11) 0.23315(9) 0.0229(4) Uani 1 1 d . . . . .
C74 C 0.1102(2) 0.68534(15) 0.15930(12) 0.0226(5) Uani 1 1 d . . . . .
H74A H 0.0473 0.6519 0.1561 0.027 Uiso 1 1 calc R U . . .
H74B H 0.1765 0.6697 0.1314 0.027 Uiso 1 1 calc R U . . .
C84 C 0.0801(2) 0.77760(16) 0.12745(14) 0.0256(5) Uani 1 1 d . . . . .
H84A H 0.1383 0.8110 0.1367 0.031 Uiso 1 1 calc R U . . .
H84B H 0.0082 0.7914 0.1513 0.031 Uiso 1 1 calc R U . . .
C94 C 0.0699(3) 0.80129(17) 0.04674(14) 0.0317(6) Uani 1 1 d . . . . .
H94A H 0.1402 0.7842 0.0234 0.038 Uiso 1 1 calc R U . . .
H94B H 0.0086 0.7703 0.0378 0.038 Uiso 1 1 calc R U . . .
C104 C 0.0466(3) 0.89455(19) 0.01321(17) 0.0415(7) Uani 1 1 d . . . . .
H10J H 0.0407 0.9066 -0.0384 0.062 Uiso 1 1 calc R U . . .
H10K H 0.1078 0.9255 0.0210 0.062 Uiso 1 1 calc R U . . .
H10L H -0.0238 0.9117 0.0354 0.062 Uiso 1 1 calc R U . . .
C04 C 0.1259(2) 0.48923(15) 0.24764(13) 0.0198(5) Uani 1 1 d . . . . .
H04A H 0.0869 0.4417 0.2424 0.024 Uiso 1 1 calc R U . . .
H04B H 0.1426 0.5287 0.1992 0.024 Uiso 1 1 calc R U . . .
C1 C 0.6153(4) 0.7418(2) 0.7727(2) 0.0571(10) Uani 0.880(9) 1 d . . P A 1
H1A H 0.6169 0.7036 0.7436 0.086 Uiso 0.880(9) 1 calc R U P A 1
H1B H 0.5437 0.7384 0.8017 0.086 Uiso 0.880(9) 1 calc R U P A 1
H1C H 0.6766 0.7259 0.8044 0.086 Uiso 0.880(9) 1 calc R U P A 1
C2 C 0.6289(3) 0.8305(2) 0.7240(2) 0.0409(11) Uani 0.880(9) 1 d . . P A 1
H2G H 0.5750 0.8422 0.6868 0.049 Uiso 0.880(9) 1 calc R U P A 1
H2H H 0.6095 0.8694 0.7526 0.049 Uiso 0.880(9) 1 calc R U P A 1
C3 C 0.7448(3) 0.8484(2) 0.68720(18) 0.0423(7) Uani 0.880(9) 1 d . . P A 1
H3G H 0.7984 0.8374 0.7245 0.051 Uiso 0.880(9) 1 calc R U P A 1
H3H H 0.7646 0.8086 0.6594 0.051 Uiso 0.880(9) 1 calc R U P A 1
C4 C 0.7594(3) 0.9355(2) 0.63776(18) 0.0438(8) Uani 1 1 d . . . . .
H4A H 0.7322 0.9754 0.6643 0.053 Uiso 1 1 calc R U . A 1
H4B H 0.7113 0.9444 0.5977 0.053 Uiso 1 1 calc R U . A 1
C5 C 0.8767(3) 0.9563(2) 0.6066(2) 0.0504(9) Uani 1 1 d . . . . .
H5G H 0.9252 0.9484 0.6463 0.061 Uiso 1 1 calc R U . . .
H5H H 0.9045 0.9168 0.5798 0.061 Uiso 1 1 calc R U . . .
C6 C 0.8861(3) 1.0441(2) 0.5572(2) 0.0530(9) Uani 1 1 d . . . . .
H6G H 0.9027 1.0428 0.5077 0.080 Uiso 1 1 calc R U . . .
H6H H 0.9463 1.0710 0.5708 0.080 Uiso 1 1 calc R U . . .
H6I H 0.8153 1.0757 0.5609 0.080 Uiso 1 1 calc R U . . .
C10 C 0.6153(4) 0.7418(2) 0.7727(2) 0.0571(10) Uani 0.120(9) 1 d . . P A 2
H10X H 0.5955 0.6995 0.7515 0.086 Uiso 0.120(9) 1 calc R U P A 2
H10Y H 0.5593 0.7883 0.7629 0.086 Uiso 0.120(9) 1 calc R U P A 2
H10Z H 0.6176 0.7167 0.8247 0.086 Uiso 0.120(9) 1 calc R U P A 2
C20 C 0.731(4) 0.775(3) 0.740(3) 0.085(15) Uiso 0.120(9) 1 d . . P A 2
H20A H 0.7730 0.7773 0.7799 0.102 Uiso 0.120(9) 1 calc R U P A 2
H20B H 0.7701 0.7309 0.7209 0.102 Uiso 0.120(9) 1 calc R U P A 2
C30 C 0.7448(3) 0.8484(2) 0.68720(18) 0.0423(7) Uani 0.120(9) 1 d . . P A 2
H30A H 0.6815 0.8395 0.6621 0.051 Uiso 0.120(9) 1 calc R U P A 2
H30B H 0.8101 0.8257 0.6632 0.051 Uiso 0.120(9) 1 calc R U P A 2
O1W O 0.7483(12) 0.4578(9) 0.5607(8) 0.061(3) Uiso 0.2 1 d . . P . .
H1W H 0.7582 0.4354 0.6043 0.092 Uiso 0.2 1 d R U P . .
H2W H 0.7985 0.4901 0.5377 0.092 Uiso 0.2 1 d R U P . .

loop_
_atom_site_aniso_label
_atom_site_aniso_U_11
_atom_site_aniso_U_22
_atom_site_aniso_U_33
_atom_site_aniso_U_23
_atom_site_aniso_U_13
_atom_site_aniso_U_12
C1A 0.0207(12) 0.0221(12) 0.0187(11) -0.0102(9) -0.0029(9) -0.0017(9)
C2A 0.0220(13) 0.0250(12) 0.0216(12) -0.0104(10) -0.0013(10) -0.0009(10)
C3A 0.0188(12) 0.0301(13) 0.0200(12) -0.0115(10) 0.0017(9) -0.0046(10)
C4A 0.0225(12) 0.0237(12) 0.0204(12) -0.0113(10) -0.0013(10) -0.0042(9)
C5A 0.0230(13) 0.0258(12) 0.0222(12) -0.0090(10) 0.0015(10) -0.0017(10)
C6A 0.0222(13) 0.0274(13) 0.0225(12) -0.0115(10) 0.0027(10) -0.0049(10)
C1B 0.0266(13) 0.0232(12) 0.0188(11) -0.0110(10) 0.0009(10) -0.0060(10)
C2B 0.0205(12) 0.0232(12) 0.0324(13) -0.0161(10) 0.0015(10) -0.0045(9)
C3B 0.0233(13) 0.0241(12) 0.0280(13) -0.0135(10) -0.0005(10) -0.0079(10)
C4B 0.0268(13) 0.0236(12) 0.0204(12) -0.0094(10) -0.0012(10) -0.0045(10)
C5B 0.0206(12) 0.0241(12) 0.0262(12) -0.0115(10) 0.0026(10) -0.0078(10)
C6B 0.0223(13) 0.0216(12) 0.0280(13) -0.0111(10) 0.0007(10) -0.0068(9)
O1B 0.0323(10) 0.0225(9) 0.0241(9) -0.0129(7) 0.0018(8) -0.0057(7)
C7B 0.0301(14) 0.0226(13) 0.0329(14) -0.0124(11) 0.0013(11) -0.0035(10)
O4B 0.0391(11) 0.0192(9) 0.0197(9) -0.0070(7) -0.0018(8) -0.0043(7)
C8B 0.0367(15) 0.0247(13) 0.0299(14) -0.0119(11) -0.0023(12) -0.0084(11)
C1C 0.0202(12) 0.0196(12) 0.0261(13) -0.0083(10) -0.0031(10) -0.0032(9)
C2C 0.0197(12) 0.0280(13) 0.0207(12) -0.0109(10) -0.0011(9) -0.0054(10)
C3C 0.0179(12) 0.0266(12) 0.0233(12) -0.0103(10) -0.0011(10) -0.0051(9)
C4C 0.0199(12) 0.0240(12) 0.0211(12) -0.0095(10) 0.0007(9) -0.0056(9)
C5C 0.0330(15) 0.0302(14) 0.0220(12) -0.0135(11) 0.0040(11) -0.0084(11)
C6C 0.0299(14) 0.0268(13) 0.0275(14) -0.0091(11) 0.0004(11) -0.0037(11)
C1D 0.0150(11) 0.0276(13) 0.0230(12) -0.0115(10) 0.0022(9) -0.0072(9)
C2D 0.0239(13) 0.0308(13) 0.0252(13) -0.0125(11) -0.0011(10) -0.0035(10)
C3D 0.0259(13) 0.0273(13) 0.0176(11) -0.0090(10) -0.0015(10) -0.0039(10)
C4D 0.0165(12) 0.0244(12) 0.0229(12) -0.0104(10) 0.0002(9) -0.0042(9)
C5D 0.0184(12) 0.0231(12) 0.0201(12) -0.0072(10) -0.0018(9) -0.0021(9)
C6D 0.0189(12) 0.0315(13) 0.0195(12) -0.0132(10) 0.0012(9) -0.0077(10)
C1E 0.0227(13) 0.0257(12) 0.0164(11) -0.0089(10) 0.0009(9) -0.0053(10)
C2E 0.0191(12) 0.0264(12) 0.0210(12) -0.0133(10) 0.0021(9) -0.0077(9)
C3E 0.0203(12) 0.0265(12) 0.0207(12) -0.0138(10) 0.0012(9) -0.0038(10)
C4E 0.0251(13) 0.0204(12) 0.0204(12) -0.0101(9) 0.0019(10) -0.0053(9)
C5E 0.0237(12) 0.0244(12) 0.0180(11) -0.0111(9) 0.0026(9) -0.0086(10)
C6E 0.0191(12) 0.0268(12) 0.0178(11) -0.0123(9) 0.0001(9) -0.0047(9)
O1E 0.0317(10) 0.0235(9) 0.0154(8) -0.0089(7) 0.0006(7) -0.0063(7)
C7E 0.0299(14) 0.0299(13) 0.0233(12) -0.0164(11) 0.0021(11) -0.0064(11)
O4E 0.0318(10) 0.0240(9) 0.0214(9) -0.0119(7) 0.0017(7) -0.0029(7)
C8E 0.0345(15) 0.0323(14) 0.0276(14) -0.0184(11) 0.0037(11) -0.0017(11)
C1F 0.0227(12) 0.0197(11) 0.0187(12) -0.0082(9) 0.0011(9) -0.0065(9)
C2F 0.0185(12) 0.0259(12) 0.0229(12) -0.0125(10) 0.0001(10) -0.0022(9)
C3F 0.0189(12) 0.0281(12) 0.0238(13) -0.0139(10) 0.0011(10) -0.0036(9)
C4F 0.0229(12) 0.0238(12) 0.0193(12) -0.0099(9) 0.0028(10) -0.0084(9)
C5F 0.0224(13) 0.0282(13) 0.0211(12) -0.0108(10) 0.0013(10) -0.0063(10)
C6F 0.0197(12) 0.0283(12) 0.0224(12) -0.0115(10) 0.0024(10) -0.0034(10)
C11 0.0212(12) 0.0254(12) 0.0181(11) -0.0112(10) 0.0014(9) -0.0042(9)
C21 0.0193(12) 0.0319(13) 0.0213(12) -0.0131(10) -0.0002(10) -0.0036(10)
C31 0.0201(12) 0.0269(12) 0.0215(12) -0.0137(10) 0.0032(10) -0.0047(10)
C41 0.0250(13) 0.0201(11) 0.0182(11) -0.0096(9) -0.0001(10) -0.0032(9)
C51 0.0210(12) 0.0221(12) 0.0198(11) -0.0116(9) 0.0005(9) -0.0028(9)
C61 0.0196(12) 0.0275(12) 0.0189(11) -0.0100(10) 0.0006(9) -0.0057(10)
O41 0.0260(9) 0.0265(9) 0.0165(8) -0.0105(7) 0.0029(7) -0.0078(7)
C71 0.0311(14) 0.0270(13) 0.0236(13) -0.0148(11) 0.0010(11) -0.0049(11)
C81 0.0311(14) 0.0340(14) 0.0179(12) -0.0117(11) -0.0036(10) -0.0024(11)
C91 0.0313(14) 0.0303(13) 0.0212(12) -0.0106(11) -0.0002(11) -0.0014(11)
C101 0.0375(17) 0.0480(18) 0.0322(15) -0.0183(14) 0.0083(13) -0.0121(14)
C01 0.0182(12) 0.0294(13) 0.0240(12) -0.0118(10) 0.0019(10) -0.0048(10)
C12 0.0180(12) 0.0269(12) 0.0254(12) -0.0116(10) 0.0017(10) -0.0068(9)
C22 0.0131(11) 0.0294(13) 0.0198(11) -0.0099(10) 0.0012(9) -0.0068(9)
C32 0.0153(11) 0.0278(12) 0.0189(11) -0.0084(10) 0.0020(9) -0.0079(9)
C42 0.0223(13) 0.0350(14) 0.0233(12) -0.0149(11) 0.0038(10) -0.0110(10)
C52 0.0194(12) 0.0369(14) 0.0222(12) -0.0092(11) -0.0033(10) -0.0080(10)
C62 0.0219(13) 0.0311(14) 0.0303(14) -0.0111(11) 0.0023(11) -0.0066(10)
O22 0.0188(9) 0.0290(9) 0.0199(8) -0.0104(7) -0.0013(7) -0.0052(7)
C72 0.0215(13) 0.0345(14) 0.0183(12) -0.0110(10) 0.0017(10) -0.0076(10)
C82 0.0271(14) 0.0370(14) 0.0213(12) -0.0140(11) -0.0034(11) -0.0008(11)
C92 0.0353(16) 0.0514(18) 0.0256(14) -0.0115(13) -0.0008(12) -0.0013(13)
C102 0.058(2) 0.073(3) 0.0288(16) -0.0077(16) -0.0080(16) 0.0124(19)
C02 0.0207(12) 0.0262(12) 0.0247(12) -0.0140(10) 0.0019(10) -0.0068(10)
C13 0.0220(12) 0.0232(12) 0.0191(12) -0.0095(9) 0.0008(10) -0.0039(9)
C23 0.0192(12) 0.0270(12) 0.0238(12) -0.0134(10) 0.0011(10) -0.0043(9)
C33 0.0215(12) 0.0242(12) 0.0237(12) -0.0146(10) 0.0024(10) -0.0058(9)
C43 0.0269(13) 0.0207(11) 0.0173(11) -0.0103(9) 0.0014(10) -0.0047(9)
C53 0.0202(12) 0.0223(12) 0.0222(12) -0.0124(10) 0.0004(10) -0.0031(9)
C63 0.0171(12) 0.0303(13) 0.0249(13) -0.0145(10) 0.0015(10) -0.0050(9)
O43 0.0265(9) 0.0251(9) 0.0176(8) -0.0089(7) 0.0023(7) -0.0046(7)
C73 0.059(2) 0.0300(15) 0.0356(16) -0.0096(13) 0.0114(15) 0.0025(14)
C83 0.052(2) 0.0377(17) 0.0391(17) -0.0058(14) 0.0111(15) -0.0069(14)
C93 0.085(3) 0.0374(18) 0.0409(19) -0.0091(15) 0.0002(19) -0.0045(18)
C103 0.147(5) 0.055(3) 0.064(3) 0.009(2) 0.030(3) -0.017(3)
C03 0.0191(12) 0.0295(13) 0.0241(12) -0.0148(10) -0.0020(10) -0.0006(10)
C14 0.0174(12) 0.0301(13) 0.0201(11) -0.0132(10) -0.0039(9) -0.0047(9)
C24 0.0170(11) 0.0274(12) 0.0136(10) -0.0061(9) -0.0037(9) -0.0046(9)
C34 0.0157(12) 0.0318(13) 0.0209(12) -0.0118(10) -0.0014(9) -0.0049(10)
C44 0.0195(12) 0.0306(13) 0.0241(12) -0.0108(11) -0.0040(10) -0.0094(10)
C54 0.0209(12) 0.0329(14) 0.0221(12) -0.0079(10) -0.0007(10) -0.0079(10)
C64 0.0192(12) 0.0415(15) 0.0201(12) -0.0167(11) 0.0015(10) -0.0052(11)
O24 0.0216(9) 0.0313(9) 0.0200(9) -0.0131(7) 0.0013(7) -0.0102(7)
C74 0.0268(13) 0.0281(13) 0.0152(11) -0.0096(10) 0.0025(10) -0.0088(10)
C84 0.0292(14) 0.0284(13) 0.0227(13) -0.0123(10) -0.0015(10) -0.0041(10)
C94 0.0441(17) 0.0282(14) 0.0239(13) -0.0091(11) -0.0043(12) -0.0015(12)
C104 0.055(2) 0.0380(16) 0.0322(15) -0.0107(13) -0.0067(14) -0.0008(14)
C04 0.0194(12) 0.0208(11) 0.0222(12) -0.0098(9) -0.0032(10) -0.0029(9)
C1 0.065(3) 0.051(2) 0.056(2) -0.0236(18) 0.020(2) -0.0108(18)
C2 0.042(2) 0.046(2) 0.039(2) -0.0215(17) 0.0012(16) -0.0006(16)
C3 0.052(2) 0.0439(18) 0.0365(16) -0.0197(14) -0.0026(15) -0.0027(15)
C4 0.0438(19) 0.0527(19) 0.0432(18) -0.0269(16) -0.0004(15) -0.0052(15)
C5 0.048(2) 0.0456(19) 0.058(2) -0.0193(17) 0.0028(17) -0.0005(15)
C6 0.054(2) 0.054(2) 0.055(2) -0.0230(18) -0.0007(18) -0.0050(17)
C10 0.065(3) 0.051(2) 0.056(2) -0.0236(18) 0.020(2) -0.0108(18)
C30 0.052(2) 0.0439(18) 0.0365(16) -0.0197(14) -0.0026(15) -0.0027(15)

loop_
_atom_type_symbol
_atom_type_description
_atom_type_scat_dispersion_real
_atom_type_scat_dispersion_imag
_atom_type_scat_source
C C 0.0181 0.0091 'International Tables Vol C Tables 4.2.6.8 and 6.1.1.4'
H H 0.0000 0.0000 'International Tables Vol C Tables 4.2.6.8 and 6.1.1.4'
O O 0.0492 0.0322 'International Tables Vol C Tables 4.2.6.8 and 6.1.1.4'

loop_
_geom_angle_atom_site_label_1
_geom_angle_atom_site_label_2
_geom_angle_atom_site_label_3
_geom_angle
_geom_angle_site_symmetry_1
_geom_angle_site_symmetry_3
_geom_angle_publ_flag
C2A C1A C6A 116.9(2) . . ?
C2A C1A C11 121.5(2) . . ?
C6A C1A C11 121.5(2) . . ?
C3A C2A C1A 121.5(2) . . ?
C3A C2A H2A 119.2 . . ?
C1A C2A H2A 119.2 . . ?
C2A C3A C4A 121.0(2) . . ?
C2A C3A H3A 119.5 . . ?
C4A C3A H3A 119.5 . . ?
C3A C4A C5A 117.9(2) . . ?
C3A C4A C1B 122.6(2) . . ?
C5A C4A C1B 119.6(2) . . ?
C6A C5A C4A 120.7(2) . . ?
C6A C5A H5A 119.7 . . ?
C4A C5A H5A 119.7 . . ?
C5A C6A C1A 122.0(2) . . ?
C5A C6A H6A 119.0 . . ?
C1A C6A H6A 119.0 . . ?
O1B C1B C6B 109.5(2) . . ?
O1B C1B C2B 109.8(2) . . ?
C6B C1B C2B 111.1(2) . . ?
O1B C1B C4A 104.29(18) . . ?
C6B C1B C4A 113.1(2) . . ?
C2B C1B C4A 108.8(2) . . ?
C3B C2B C1B 124.0(2) . . ?
C3B C2B H2B 118.0 . . ?
C1B C2B H2B 118.0 . . ?
C2B C3B C4B 124.3(2) . . ?
C2B C3B H3B 117.8 . . ?
C4B C3B H3B 117.8 . . ?
O4B C4B C3B 110.3(2) . . ?
O4B C4B C5B 110.2(2) . . ?
C3B C4B C5B 110.8(2) . . ?
O4B C4B C1C 106.0(2) . . ?
C3B C4B C1C 110.9(2) . . ?
C5B C4B C1C 108.5(2) . . ?
C6B C5B C4B 124.3(2) . . ?
C6B C5B H5B 117.8 . . ?
C4B C5B H5B 117.8 . . ?
C5B C6B C1B 123.9(2) . . ?
C5B C6B H6B 118.0 . . ?
C1B C6B H6B 118.0 . . ?
C7B O1B C1B 114.38(18) . . ?
O1B C7B H7B1 109.5 . . ?
O1B C7B H7B2 109.5 . . ?
H7B1 C7B H7B2 109.5 . . ?
O1B C7B H7B3 109.5 . . ?
H7B1 C7B H7B3 109.5 . . ?
H7B2 C7B H7B3 109.5 . . ?
C8B O4B C4B 114.53(19) . . ?
O4B C8B H8B1 109.5 . . ?
O4B C8B H8B2 109.5 . . ?
H8B1 C8B H8B2 109.5 . . ?
O4B C8B H8B3 109.5 . . ?
H8B1 C8B H8B3 109.5 . . ?
H8B2 C8B H8B3 109.5 . . ?
C2C C1C C6C 119.5(2) . . ?
C2C C1C C4B 119.5(2) . . ?
C6C C1C C4B 121.0(2) . . ?
C3C C2C C1C 121.1(2) . . ?
C3C C2C H2C 119.5 . . ?
C1C C2C H2C 119.5 . . ?
C2C C3C C4C 120.6(2) . . ?
C2C C3C H3C 119.7 . . ?
C4C C3C H3C 119.7 . . ?
C5C C4C C3C 117.8(2) . . ?
C5C C4C C1D 121.2(2) . . ?
C3C C4C C1D 120.9(2) . . ?
C6C C5C C4C 121.7(2) . . ?
C6C C5C H5C 119.2 . . ?
C4C C5C H5C 119.2 . . ?
C1C C6C C5C 119.4(2) . . ?
C1C C6C H6C 120.3 . . ?
C5C C6C H6C 120.3 . . ?
C2D C1D C6D 117.0(2) . . ?
C2D C1D C4C 122.5(2) . . ?
C6D C1D C4C 120.6(2) . . ?
C3D C2D C1D 121.7(3) . . ?
C3D C2D H2D 119.1 . . ?
C1D C2D H2D 119.1 . . ?
C4D C3D C2D 120.5(2) . . ?
C4D C3D H3D 119.8 . . ?
C2D C3D H3D 119.8 . . ?
C3D C4D C5D 118.6(2) . . ?
C3D C4D C1E 122.9(2) . . ?
C5D C4D C1E 118.6(2) . . ?
C6D C5D C4D 121.2(2) . . ?
C6D C5D H5D 119.4 . . ?
C4D C5D H5D 119.4 . . ?
C5D C6D C1D 121.0(2) . . ?
C5D C6D H6D 119.5 . . ?
C1D C6D H6D 119.5 . . ?
O1E C1E C2E 110.9(2) . . ?
O1E C1E C6E 109.4(2) . . ?
C2E C1E C6E 111.5(2) . . ?
O1E C1E C4D 106.2(2) . . ?
C2E C1E C4D 109.6(2) . . ?
C6E C1E C4D 108.96(19) . . ?
C3E C2E C1E 123.6(2) . . ?
C3E C2E H2E 118.2 . . ?
C1E C2E H2E 118.2 . . ?
C2E C3E C4E 123.6(2) . . ?
C2E C3E H3E 118.2 . . ?
C4E C3E H3E 118.2 . . ?
O4E C4E C5E 110.7(2) . . ?
O4E C4E C3E 109.0(2) . . ?
C5E C4E C3E 111.6(2) . . ?
O4E C4E C1F 103.65(19) . . ?
C5E C4E C1F 111.4(2) . . ?
C3E C4E C1F 110.1(2) . . ?
C6E C5E C4E 124.2(2) . . ?
C6E C5E H5E 117.9 . . ?
C4E C5E H5E 117.9 . . ?
C5E C6E C1E 123.9(2) . . ?
C5E C6E H6E 118.1 . . ?
C1E C6E H6E 118.1 . . ?
C7E O1E C1E 113.29(19) . . ?
O1E C7E H7E1 109.5 . . ?
O1E C7E H7E2 109.5 . . ?
H7E1 C7E H7E2 109.5 . . ?
O1E C7E H7E3 109.5 . . ?
H7E1 C7E H7E3 109.5 . . ?
H7E2 C7E H7E3 109.5 . . ?
C8E O4E C4E 114.02(19) . . ?
O4E C8E H8E1 109.5 . . ?
O4E C8E H8E2 109.5 . . ?
H8E1 C8E H8E2 109.5 . . ?
O4E C8E H8E3 109.5 . . ?
H8E1 C8E H8E3 109.5 . . ?
H8E2 C8E H8E3 109.5 . . ?
C6F C1F C2F 118.4(2) . . ?
C6F C1F C4E 119.9(2) . . ?
C2F C1F C4E 121.7(2) . . ?
C3F C2F C1F 120.8(2) . . ?
C3F C2F H2F 119.6 . . ?
C1F C2F H2F 119.6 . . ?
C4F C3F C2F 120.9(2) . . ?
C4F C3F H3F 119.6 . . ?
C2F C3F H3F 119.6 . . ?
C3F C4F C5F 118.1(2) . . ?
C3F C4F C13 121.2(2) . . ?
C5F C4F C13 120.5(2) . . ?
C6F C5F C4F 120.9(2) . . ?
C6F C5F H5F 119.6 . . ?
C4F C5F H5F 119.6 . . ?
C1F C6F C5F 120.8(2) . . ?
C1F C6F H6F 119.6 . . ?
C5F C6F H6F 119.6 . . ?
C61 C11 C21 117.8(2) . . ?
C61 C11 C1A 119.9(2) . . ?
C21 C11 C1A 122.3(2) . . ?
C31 C21 C11 121.8(2) . . ?
C31 C21 H21 119.1 . . ?
C11 C21 H21 119.1 . . ?
C21 C31 C41 117.9(2) . . ?
C21 C31 C01 120.5(2) . . ?
C41 C31 C01 121.5(2) . . ?
C51 C41 C31 121.5(2) . . ?
C51 C41 O41 119.3(2) . . ?
C31 C41 O41 119.1(2) . . ?
C41 C51 C61 118.0(2) . . ?
C41 C51 C04 122.6(2) . . ?
C61 C51 C04 119.4(2) . . ?
C11 C61 C51 122.0(2) . . ?
C11 C61 H61 119.0 . . ?
C51 C61 H61 119.0 . . ?
C41 O41 C71 109.79(18) . . ?
O41 C71 C81 110.0(2) . . ?
O41 C71 H71A 109.7 . . ?
C81 C71 H71A 109.7 . . ?
O41 C71 H71B 109.7 . . ?
C81 C71 H71B 109.7 . . ?
H71A C71 H71B 108.2 . . ?
C71 C81 C91 115.1(2) . . ?
C71 C81 H81A 108.5 . . ?
C91 C81 H81A 108.5 . . ?
C71 C81 H81B 108.5 . . ?
C91 C81 H81B 108.5 . . ?
H81A C81 H81B 107.5 . . ?
C101 C91 C81 112.3(2) . . ?
C101 C91 H91A 109.1 . . ?
C81 C91 H91A 109.1 . . ?
C101 C91 H91B 109.1 . . ?
C81 C91 H91B 109.1 . . ?
H91A C91 H91B 107.9 . . ?
C91 C101 H10A 109.5 . . ?
C91 C101 H10B 109.5 . . ?
H10A C101 H10B 109.5 . . ?
C91 C101 H10C 109.5 . . ?
H10A C101 H10C 109.5 . . ?
H10B C101 H10C 109.5 . . ?
C31 C01 C12 110.63(19) . . ?
C31 C01 H01A 109.5 . . ?
C12 C01 H01A 109.5 . . ?
C31 C01 H01B 109.5 . . ?
C12 C01 H01B 109.5 . . ?
H01A C01 H01B 108.1 . . ?
C62 C12 C22 118.3(2) . . ?
C62 C12 C01 120.8(2) . . ?
C22 C12 C01 120.9(2) . . ?
O22 C22 C32 119.1(2) . . ?
O22 C22 C12 119.5(2) . . ?
C32 C22 C12 121.4(2) . . ?
C42 C32 C22 118.4(2) . . ?
C42 C32 C02 120.7(2) . . ?
C22 C32 C02 120.9(2) . . ?
C32 C42 C52 121.2(2) . . ?
C32 C42 H42 119.4 . . ?
C52 C42 H42 119.4 . . ?
C62 C52 C42 119.3(2) . . ?
C62 C52 H52 120.3 . . ?
C42 C52 H52 120.3 . . ?
C12 C62 C52 121.4(3) . . ?
C12 C62 H62 119.3 . . ?
C52 C62 H62 119.3 . . ?
C22 O22 C72 112.23(18) . . ?
O22 C72 C82 109.7(2) . . ?
O22 C72 H72A 109.7 . . ?
C82 C72 H72A 109.7 . . ?
O22 C72 H72B 109.7 . . ?
C82 C72 H72B 109.7 . . ?
H72A C72 H72B 108.2 . . ?
C72 C82 C92 111.0(2) . . ?
C72 C82 H82A 109.4 . . ?
C92 C82 H82A 109.4 . . ?
C72 C82 H82B 109.4 . . ?
C92 C82 H82B 109.4 . . ?
H82A C82 H82B 108.0 . . ?
C102 C92 C82 112.7(3) . . ?
C102 C92 H92A 109.1 . . ?
C82 C92 H92A 109.1 . . ?
C102 C92 H92B 109.1 . . ?
C82 C92 H92B 109.1 . . ?
H92A C92 H92B 107.8 . . ?
C92 C102 H10D 109.5 . . ?
C92 C102 H10E 109.5 . . ?
H10D C102 H10E 109.5 . . ?
C92 C102 H10F 109.5 . . ?
H10D C102 H10F 109.5 . . ?
H10E C102 H10F 109.5 . . ?
C32 C02 C33 110.7(2) . . ?
C32 C02 H02A 109.5 . . ?
C33 C02 H02A 109.5 . . ?
C32 C02 H02B 109.5 . . ?
C33 C02 H02B 109.5 . . ?
H02A C02 H02B 108.1 . . ?
C23 C13 C63 117.6(2) . . ?
C23 C13 C4F 120.3(2) . . ?
C63 C13 C4F 122.0(2) . . ?
C13 C23 C33 122.4(2) . . ?
C13 C23 H23 118.8 . . ?
C33 C23 H23 118.8 . . ?
C23 C33 C43 118.4(2) . . ?
C23 C33 C02 119.5(2) . . ?
C43 C33 C02 122.1(2) . . ?
O43 C43 C33 119.1(2) . . ?
O43 C43 C53 120.7(2) . . ?
C33 C43 C53 120.2(2) . . ?
C63 C53 C43 118.5(2) . . ?
C63 C53 C03 119.8(2) . . ?
C43 C53 C03 121.7(2) . . ?
C53 C63 C13 121.8(2) . . ?
C53 C63 H63 119.1 . . ?
C13 C63 H63 119.1 . . ?
C43 O43 C73 113.7(2) . . ?
O43 C73 C83 112.5(3) . . ?
O43 C73 H73A 109.1 . . ?
C83 C73 H73A 109.1 . . ?
O43 C73 H73B 109.1 . . ?
C83 C73 H73B 109.1 . . ?
H73A C73 H73B 107.8 . . ?
C73 C83 C93 115.7(3) . . ?
C73 C83 H83A 108.3 . . ?
C93 C83 H83A 108.3 . . ?
C73 C83 H83B 108.3 . . ?
C93 C83 H83B 108.3 . . ?
H83A C83 H83B 107.4 . . ?
C103 C93 C83 116.6(4) . . ?
C103 C93 H93A 108.1 . . ?
C83 C93 H93A 108.1 . . ?
C103 C93 H93B 108.1 . . ?
C83 C93 H93B 108.1 . . ?
H93A C93 H93B 107.3 . . ?
C93 C103 H10G 109.5 . . ?
C93 C103 H10H 109.5 . . ?
H10G C103 H10H 109.5 . . ?
C93 C103 H10I 109.5 . . ?
H10G C103 H10I 109.5 . . ?
H10H C103 H10I 109.5 . . ?
C14 C03 C53 110.1(2) . . ?
C14 C03 H03A 109.6 . . ?
C53 C03 H03A 109.6 . . ?
C14 C03 H03B 109.6 . . ?
C53 C03 H03B 109.6 . . ?
H03A C03 H03B 108.2 . . ?
C64 C14 C24 118.2(2) . . ?
C64 C14 C03 120.9(2) . . ?
C24 C14 C03 120.7(2) . . ?
O24 C24 C14 117.7(2) . . ?
O24 C24 C34 120.8(2) . . ?
C14 C24 C34 121.5(2) . . ?
C44 C34 C24 118.6(2) . . ?
C44 C34 C04 119.8(2) . . ?
C24 C34 C04 121.6(2) . . ?
C54 C44 C34 120.4(2) . . ?
C54 C44 H44 119.8 . . ?
C34 C44 H44 119.8 . . ?
C64 C54 C44 120.2(2) . . ?
C64 C54 H54 119.9 . . ?
C44 C54 H54 119.9 . . ?
C54 C64 C14 121.0(2) . . ?
C54 C64 H64 119.5 . . ?
C14 C64 H64 119.5 . . ?
C24 O24 C74 116.86(19) . . ?
O24 C74 C84 111.0(2) . . ?
O24 C74 H74A 109.4 . . ?
C84 C74 H74A 109.4 . . ?
O24 C74 H74B 109.4 . . ?
C84 C74 H74B 109.4 . . ?
H74A C74 H74B 108.0 . . ?
C74 C84 C94 111.9(2) . . ?
C74 C84 H84A 109.2 . . ?
C94 C84 H84A 109.2 . . ?
C74 C84 H84B 109.2 . . ?
C94 C84 H84B 109.2 . . ?
H84A C84 H84B 107.9 . . ?
C104 C94 C84 112.5(2) . . ?
C104 C94 H94A 109.1 . . ?
C84 C94 H94A 109.1 . . ?
C104 C94 H94B 109.1 . . ?
C84 C94 H94B 109.1 . . ?
H94A C94 H94B 107.8 . . ?
C94 C104 H10J 109.5 . . ?
C94 C104 H10K 109.5 . . ?
H10J C104 H10K 109.5 . . ?
C94 C104 H10L 109.5 . . ?
H10J C104 H10L 109.5 . . ?
H10K C104 H10L 109.5 . . ?
C51 C04 C34 110.5(2) . . ?
C51 C04 H04A 109.6 . . ?
C34 C04 H04A 109.6 . . ?
C51 C04 H04B 109.6 . . ?
C34 C04 H04B 109.6 . . ?
H04A C04 H04B 108.1 . . ?
C2 C1 H1A 109.5 . . ?
C2 C1 H1B 109.5 . . ?
H1A C1 H1B 109.5 . . ?
C2 C1 H1C 109.5 . . ?
H1A C1 H1C 109.5 . . ?
H1B C1 H1C 109.5 . . ?
C3 C2 C1 114.7(3) . . ?
C3 C2 H2G 108.6 . . ?
C1 C2 H2G 108.6 . . ?
C3 C2 H2H 108.6 . . ?
C1 C2 H2H 108.6 . . ?
H2G C2 H2H 107.6 . . ?
C4 C3 C2 115.5(3) . . ?
C4 C3 H3G 108.4 . . ?
C2 C3 H3G 108.4 . . ?
C4 C3 H3H 108.4 . . ?
C2 C3 H3H 108.4 . . ?
H3G C3 H3H 107.5 . . ?
C3 C4 C5 115.8(3) . . ?
C3 C4 H4A 108.3 . . ?
C5 C4 H4A 108.3 . . ?
C3 C4 H4B 108.3 . . ?
C5 C4 H4B 108.3 . . ?
H4A C4 H4B 107.4 . . ?
C6 C5 C4 113.4(3) . . ?
C6 C5 H5G 108.9 . . ?
C4 C5 H5G 108.9 . . ?
C6 C5 H5H 108.9 . . ?
C4 C5 H5H 108.9 . . ?
H5G C5 H5H 107.7 . . ?
C5 C6 H6G 109.5 . . ?
C5 C6 H6H 109.5 . . ?
H6G C6 H6H 109.5 . . ?
C5 C6 H6I 109.5 . . ?
H6G C6 H6I 109.5 . . ?
H6H C6 H6I 109.5 . . ?
H20A C20 H20B 106.6 . . ?
H1W O1W H2W 114.4 . . ?

loop_
_geom_bond_atom_site_label_1
_geom_bond_atom_site_label_2
_geom_bond_distance
_geom_bond_site_symmetry_2
_geom_bond_publ_flag
C1A C2A 1.394(3) . ?
C1A C6A 1.403(4) . ?
C1A C11 1.477(3) . ?
C2A C3A 1.389(4) . ?
C2A H2A 0.9500 . ?
C3A C4A 1.390(4) . ?
C3A H3A 0.9500 . ?
C4A C5A 1.405(3) . ?
C4A C1B 1.523(4) . ?
C5A C6A 1.374(4) . ?
C5A H5A 0.9500 . ?
C6A H6A 0.9500 . ?
C1B O1B 1.456(3) . ?
C1B C6B 1.507(3) . ?
C1B C2B 1.515(4) . ?
C2B C3B 1.328(4) . ?
C2B H2B 0.9500 . ?
C3B C4B 1.508(4) . ?
C3B H3B 0.9500 . ?
C4B O4B 1.430(3) . ?
C4B C5B 1.518(4) . ?
C4B C1C 1.536(3) . ?
C5B C6B 1.330(4) . ?
C5B H5B 0.9500 . ?
C6B H6B 0.9500 . ?
O1B C7B 1.427(3) . ?
C7B H7B1 0.9800 . ?
C7B H7B2 0.9800 . ?
C7B H7B3 0.9800 . ?
O4B C8B 1.424(3) . ?
C8B H8B1 0.9800 . ?
C8B H8B2 0.9800 . ?
C8B H8B3 0.9800 . ?
C1C C2C 1.386(4) . ?
C1C C6C 1.392(4) . ?
C2C C3C 1.384(4) . ?
C2C H2C 0.9500 . ?
C3C C4C 1.400(3) . ?
C3C H3C 0.9500 . ?
C4C C5C 1.400(4) . ?
C4C C1D 1.485(3) . ?
C5C C6C 1.394(4) . ?
C5C H5C 0.9500 . ?
C6C H6C 0.9500 . ?
C1D C2D 1.400(4) . ?
C1D C6D 1.405(4) . ?
C2D C3D 1.395(4) . ?
C2D H2D 0.9500 . ?
C3D C4D 1.381(4) . ?
C3D H3D 0.9500 . ?
C4D C5D 1.393(3) . ?
C4D C1E 1.537(3) . ?
C5D C6D 1.384(4) . ?
C5D H5D 0.9500 . ?
C6D H6D 0.9500 . ?
C1E O1E 1.436(3) . ?
C1E C2E 1.505(4) . ?
C1E C6E 1.507(3) . ?
C2E C3E 1.333(4) . ?
C2E H2E 0.9500 . ?
C3E C4E 1.510(3) . ?
C3E H3E 0.9500 . ?
C4E O4E 1.452(3) . ?
C4E C5E 1.501(4) . ?
C4E C1F 1.535(3) . ?
C5E C6E 1.319(3) . ?
C5E H5E 0.9500 . ?
C6E H6E 0.9500 . ?
O1E C7E 1.432(3) . ?
C7E H7E1 0.9800 . ?
C7E H7E2 0.9800 . ?
C7E H7E3 0.9800 . ?
O4E C8E 1.426(3) . ?
C8E H8E1 0.9800 . ?
C8E H8E2 0.9800 . ?
C8E H8E3 0.9800 . ?
C1F C6F 1.381(4) . ?
C1F C2F 1.395(3) . ?
C2F C3F 1.392(3) . ?
C2F H2F 0.9500 . ?
C3F C4F 1.386(4) . ?
C3F H3F 0.9500 . ?
C4F C5F 1.398(4) . ?
C4F C13 1.488(3) . ?
C5F C6F 1.393(3) . ?
C5F H5F 0.9500 . ?
C6F H6F 0.9500 . ?
C11 C61 1.393(4) . ?
C11 C21 1.403(3) . ?
C21 C31 1.393(4) . ?
C21 H21 0.9500 . ?
C31 C41 1.400(4) . ?
C31 C01 1.520(3) . ?
C41 C51 1.394(3) . ?
C41 O41 1.400(3) . ?
C51 C61 1.397(3) . ?
C51 C04 1.513(4) . ?
C61 H61 0.9500 . ?
O41 C71 1.443(3) . ?
C71 C81 1.498(4) . ?
C71 H71A 0.9900 . ?
C71 H71B 0.9900 . ?
C81 C91 1.521(4) . ?
C81 H81A 0.9900 . ?
C81 H81B 0.9900 . ?
C91 C101 1.517(4) . ?
C91 H91A 0.9900 . ?
C91 H91B 0.9900 . ?
C101 H10A 0.9800 . ?
C101 H10B 0.9800 . ?
C101 H10C 0.9800 . ?
C01 C12 1.525(3) . ?
C01 H01A 0.9900 . ?
C01 H01B 0.9900 . ?
C12 C62 1.389(4) . ?
C12 C22 1.404(4) . ?
C22 O22 1.379(3) . ?
C22 C32 1.404(3) . ?
C32 C42 1.389(4) . ?
C32 C02 1.513(4) . ?
C42 C52 1.393(4) . ?
C42 H42 0.9500 . ?
C52 C62 1.388(4) . ?
C52 H52 0.9500 . ?
C62 H62 0.9500 . ?
O22 C72 1.437(3) . ?
C72 C82 1.503(4) . ?
C72 H72A 0.9900 . ?
C72 H72B 0.9900 . ?
C82 C92 1.530(4) . ?
C82 H82A 0.9900 . ?
C82 H82B 0.9900 . ?
C92 C102 1.528(5) . ?
C92 H92A 0.9900 . ?
C92 H92B 0.9900 . ?
C102 H10D 0.9800 . ?
C102 H10E 0.9800 . ?
C102 H10F 0.9800 . ?
C02 C33 1.520(3) . ?
C02 H02A 0.9900 . ?
C02 H02B 0.9900 . ?
C13 C23 1.390(3) . ?
C13 C63 1.397(4) . ?
C23 C33 1.392(3) . ?
C23 H23 0.9500 . ?
C33 C43 1.398(4) . ?
C43 O43 1.381(3) . ?
C43 C53 1.408(3) . ?
C53 C63 1.392(3) . ?
C53 C03 1.525(4) . ?
C63 H63 0.9500 . ?
O43 C73 1.427(3) . ?
C73 C83 1.475(4) . ?
C73 H73A 0.9900 . ?
C73 H73B 0.9900 . ?
C83 C93 1.482(5) . ?
C83 H83A 0.9900 . ?
C83 H83B 0.9900 . ?
C93 C103 1.478(6) . ?
C93 H93A 0.9900 . ?
C93 H93B 0.9900 . ?
C103 H10G 0.9800 . ?
C103 H10H 0.9800 . ?
C103 H10I 0.9800 . ?
C03 C14 1.522(3) . ?
C03 H03A 0.9900 . ?
C03 H03B 0.9900 . ?
C14 C64 1.397(4) . ?
C14 C24 1.400(3) . ?
C24 O24 1.381(3) . ?
C24 C34 1.402(4) . ?
C34 C44 1.399(4) . ?
C34 C04 1.525(3) . ?
C44 C54 1.389(4) . ?
C44 H44 0.9500 . ?
C54 C64 1.384(4) . ?
C54 H54 0.9500 . ?
C64 H64 0.9500 . ?
O24 C74 1.439(3) . ?
C74 C84 1.515(4) . ?
C74 H74A 0.9900 . ?
C74 H74B 0.9900 . ?
C84 C94 1.526(4) . ?
C84 H84A 0.9900 . ?
C84 H84B 0.9900 . ?
C94 C104 1.520(4) . ?
C94 H94A 0.9900 . ?
C94 H94B 0.9900 . ?
C104 H10J 0.9800 . ?
C104 H10K 0.9800 . ?
C104 H10L 0.9800 . ?
C04 H04A 0.9900 . ?
C04 H04B 0.9900 . ?
C1 C2 1.514(5) . ?
C1 H1A 0.9800 . ?
C1 H1B 0.9800 . ?
C1 H1C 0.9800 . ?
C2 C3 1.511(5) . ?
C2 H2G 0.9900 . ?
C2 H2H 0.9900 . ?
C3 C4 1.498(5) . ?
C3 H3G 0.9900 . ?
C3 H3H 0.9900 . ?
C4 C5 1.502(5) . ?
C4 H4A 0.9900 . ?
C4 H4B 0.9900 . ?
C5 C6 1.500(5) . ?
C5 H5G 0.9900 . ?
C5 H5H 0.9900 . ?
C6 H6G 0.9800 . ?
C6 H6H 0.9800 . ?
C6 H6I 0.9800 . ?
C20 H20A 0.9900 . ?
C20 H20B 0.9900 . ?
O1W H1W 0.8400 . ?
O1W H2W 0.8400 . ?

loop_
_geom_torsion_atom_site_label_1
_geom_torsion_atom_site_label_2
_geom_torsion_atom_site_label_3
_geom_torsion_atom_site_label_4
_geom_torsion
_geom_torsion_site_symmetry_1
_geom_torsion_site_symmetry_2
_geom_torsion_site_symmetry_3
_geom_torsion_site_symmetry_4
_geom_torsion_publ_flag
C6A C1A C2A C3A -1.0(4) . . . . ?
C11 C1A C2A C3A 175.2(2) . . . . ?
C1A C2A C3A C4A 0.4(4) . . . . ?
C2A C3A C4A C5A -0.3(4) . . . . ?
C2A C3A C4A C1B 179.3(2) . . . . ?
C3A C4A C5A C6A 0.9(4) . . . . ?
C1B C4A C5A C6A -178.8(2) . . . . ?
C4A C5A C6A C1A -1.6(4) . . . . ?
C2A C1A C6A C5A 1.6(4) . . . . ?
C11 C1A C6A C5A -174.6(2) . . . . ?
C3A C4A C1B O1B 122.8(2) . . . . ?
C5A C4A C1B O1B -57.6(3) . . . . ?
C3A C4A C1B C6B 3.9(3) . . . . ?
C5A C4A C1B C6B -176.4(2) . . . . ?
C3A C4A C1B C2B -120.1(3) . . . . ?
C5A C4A C1B C2B 59.6(3) . . . . ?
O1B C1B C2B C3B -133.1(2) . . . . ?
C6B C1B C2B C3B -11.8(3) . . . . ?
C4A C1B C2B C3B 113.4(3) . . . . ?
C1B C2B C3B C4B 4.7(4) . . . . ?
C2B C3B C4B O4B 128.3(3) . . . . ?
C2B C3B C4B C5B 6.0(3) . . . . ?
C2B C3B C4B C1C -114.6(3) . . . . ?
O4B C4B C5B C6B -131.6(3) . . . . ?
C3B C4B C5B C6B -9.2(4) . . . . ?
C1C C4B C5B C6B 112.8(3) . . . . ?
C4B C5B C6B C1B 1.8(4) . . . . ?
O1B C1B C6B C5B 130.0(3) . . . . ?
C2B C1B C6B C5B 8.5(3) . . . . ?
C4A C1B C6B C5B -114.2(3) . . . . ?
C6B C1B O1B C7B -54.7(3) . . . . ?
C2B C1B O1B C7B 67.6(3) . . . . ?
C4A C1B O1B C7B -175.9(2) . . . . ?
C3B C4B O4B C8B -53.1(3) . . . . ?
C5B C4B O4B C8B 69.5(3) . . . . ?
C1C C4B O4B C8B -173.3(2) . . . . ?
O4B C4B C1C C2C 174.1(2) . . . . ?
C3B C4B C1C C2C 54.4(3) . . . . ?
C5B C4B C1C C2C -67.6(3) . . . . ?
O4B C4B C1C C6C -7.0(3) . . . . ?
C3B C4B C1C C6C -126.7(3) . . . . ?
C5B C4B C1C C6C 111.4(3) . . . . ?
C6C C1C C2C C3C -0.3(4) . . . . ?
C4B C1C C2C C3C 178.7(2) . . . . ?
C1C C2C C3C C4C -0.1(4) . . . . ?
C2C C3C C4C C5C 0.0(4) . . . . ?
C2C C3C C4C C1D 179.5(2) . . . . ?
C3C C4C C5C C6C 0.4(4) . . . . ?
C1D C4C C5C C6C -179.0(2) . . . . ?
C2C C1C C6C C5C 0.7(4) . . . . ?
C4B C1C C6C C5C -178.2(2) . . . . ?
C4C C5C C6C C1C -0.8(4) . . . . ?
C5C C4C C1D C2D 19.3(4) . . . . ?
C3C C4C C1D C2D -160.1(2) . . . . ?
C5C C4C C1D C6D -160.4(2) . . . . ?
C3C C4C C1D C6D 20.2(4) . . . . ?
C6D C1D C2D C3D 1.5(4) . . . . ?
C4C C1D C2D C3D -178.2(2) . . . . ?
C1D C2D C3D C4D -0.7(4) . . . . ?
C2D C3D C4D C5D -0.6(4) . . . . ?
C2D C3D C4D C1E 179.5(2) . . . . ?
C3D C4D C5D C6D 1.1(4) . . . . ?
C1E C4D C5D C6D -179.1(2) . . . . ?
C4D C5D C6D C1D -0.2(4) . . . . ?
C2D C1D C6D C5D -1.1(4) . . . . ?
C4C C1D C6D C5D 178.6(2) . . . . ?
C3D C4D C1E O1E -9.5(3) . . . . ?
C5D C4D C1E O1E 170.6(2) . . . . ?
C3D C4D C1E C2E -129.4(2) . . . . ?
C5D C4D C1E C2E 50.8(3) . . . . ?
C3D C4D C1E C6E 108.3(3) . . . . ?
C5D C4D C1E C6E -71.6(3) . . . . ?
O1E C1E C2E C3E 134.5(2) . . . . ?
C6E C1E C2E C3E 12.2(3) . . . . ?
C4D C1E C2E C3E -108.5(3) . . . . ?
C1E C2E C3E C4E -4.2(4) . . . . ?
C2E C3E C4E O4E -129.0(2) . . . . ?
C2E C3E C4E C5E -6.4(3) . . . . ?
C2E C3E C4E C1F 117.9(3) . . . . ?
O4E C4E C5E C6E 130.3(2) . . . . ?
C3E C4E C5E C6E 8.6(3) . . . . ?
C1F C4E C5E C6E -114.9(3) . . . . ?
C4E C5E C6E C1E -0.2(4) . . . . ?
O1E C1E C6E C5E -133.2(2) . . . . ?
C2E C1E C6E C5E -10.1(3) . . . . ?
C4D C1E C6E C5E 111.1(3) . . . . ?
C2E C1E O1E C7E -57.1(3) . . . . ?
C6E C1E O1E C7E 66.4(3) . . . . ?
C4D C1E O1E C7E -176.1(2) . . . . ?
C5E C4E O4E C8E -68.2(3) . . . . ?
C3E C4E O4E C8E 55.0(3) . . . . ?
C1F C4E O4E C8E 172.3(2) . . . . ?
O4E C4E C1F C6F -50.4(3) . . . . ?
C5E C4E C1F C6F -169.4(2) . . . . ?
C3E C4E C1F C6F 66.1(3) . . . . ?
O4E C4E C1F C2F 129.0(2) . . . . ?
C5E C4E C1F C2F 9.9(3) . . . . ?
C3E C4E C1F C2F -114.5(3) . . . . ?
C6F C1F C2F C3F 2.6(4) . . . . ?
C4E C1F C2F C3F -176.8(2) . . . . ?
C1F C2F C3F C4F -1.0(4) . . . . ?
C2F C3F C4F C5F -0.6(4) . . . . ?
C2F C3F C4F C13 173.5(2) . . . . ?
C3F C4F C5F C6F 0.8(4) . . . . ?
C13 C4F C5F C6F -173.4(2) . . . . ?
C2F C1F C6F C5F -2.4(4) . . . . ?
C4E C1F C6F C5F 176.9(2) . . . . ?
C4F C5F C6F C1F 0.8(4) . . . . ?
C2A C1A C11 C61 -40.1(3) . . . . ?
C6A C1A C11 C61 135.9(3) . . . . ?
C2A C1A C11 C21 143.5(2) . . . . ?
C6A C1A C11 C21 -40.4(3) . . . . ?
C61 C11 C21 C31 -6.1(3) . . . . ?
C1A C11 C21 C31 170.4(2) . . . . ?
C11 C21 C31 C41 -1.9(3) . . . . ?
C11 C21 C31 C01 175.7(2) . . . . ?
C21 C31 C41 C51 9.9(3) . . . . ?
C01 C31 C41 C51 -167.7(2) . . . . ?
C21 C31 C41 O41 -167.5(2) . . . . ?
C01 C31 C41 O41 15.0(3) . . . . ?
C31 C41 C51 C61 -9.5(3) . . . . ?
O41 C41 C51 C61 167.9(2) . . . . ?
C31 C41 C51 C04 169.7(2) . . . . ?
O41 C41 C51 C04 -13.0(3) . . . . ?
C21 C11 C61 C51 6.5(3) . . . . ?
C1A C11 C61 C51 -170.0(2) . . . . ?
C41 C51 C61 C11 1.1(3) . . . . ?
C04 C51 C61 C11 -178.1(2) . . . . ?
C51 C41 O41 C71 -82.1(3) . . . . ?
C31 C41 O41 C71 95.3(3) . . . . ?
C41 O41 C71 C81 -171.6(2) . . . . ?
O41 C71 C81 C91 73.4(3) . . . . ?
C71 C81 C91 C101 178.1(2) . . . . ?
C21 C31 C01 C12 -74.2(3) . . . . ?
C41 C31 C01 C12 103.2(3) . . . . ?
C31 C01 C12 C62 94.9(3) . . . . ?
C31 C01 C12 C22 -83.8(3) . . . . ?
C62 C12 C22 O22 -179.0(2) . . . . ?
C01 C12 C22 O22 -0.3(3) . . . . ?
C62 C12 C22 C32 -1.5(3) . . . . ?
C01 C12 C22 C32 177.3(2) . . . . ?
O22 C22 C32 C42 179.7(2) . . . . ?
C12 C22 C32 C42 2.1(3) . . . . ?
O22 C22 C32 C02 0.6(3) . . . . ?
C12 C22 C32 C02 -177.0(2) . . . . ?
C22 C32 C42 C52 -1.6(3) . . . . ?
C02 C32 C42 C52 177.6(2) . . . . ?
C32 C42 C52 C62 0.4(4) . . . . ?
C22 C12 C62 C52 0.3(4) . . . . ?
C01 C12 C62 C52 -178.4(2) . . . . ?
C42 C52 C62 C12 0.2(4) . . . . ?
C32 C22 O22 C72 87.9(3) . . . . ?
C12 C22 O22 C72 -94.5(2) . . . . ?
C22 O22 C72 C82 -172.3(2) . . . . ?
O22 C72 C82 C92 174.7(2) . . . . ?
C72 C82 C92 C102 -178.9(3) . . . . ?
C42 C32 C02 C33 -93.1(3) . . . . ?
C22 C32 C02 C33 86.0(3) . . . . ?
C3F C4F C13 C23 -36.3(3) . . . . ?
C5F C4F C13 C23 137.7(3) . . . . ?
C3F C4F C13 C63 148.2(3) . . . . ?
C5F C4F C13 C63 -37.9(4) . . . . ?
C63 C13 C23 C33 5.7(4) . . . . ?
C4F C13 C23 C33 -170.0(2) . . . . ?
C13 C23 C33 C43 1.8(4) . . . . ?
C13 C23 C33 C02 -176.9(2) . . . . ?
C32 C02 C33 C23 69.2(3) . . . . ?
C32 C02 C33 C43 -109.4(3) . . . . ?
C23 C33 C43 O43 168.4(2) . . . . ?
C02 C33 C43 O43 -13.0(3) . . . . ?
C23 C33 C43 C53 -10.2(3) . . . . ?
C02 C33 C43 C53 168.5(2) . . . . ?
O43 C43 C53 C63 -167.7(2) . . . . ?
C33 C43 C53 C63 10.8(3) . . . . ?
O43 C43 C53 C03 14.3(3) . . . . ?
C33 C43 C53 C03 -167.1(2) . . . . ?
C43 C53 C63 C13 -3.0(4) . . . . ?
C03 C53 C63 C13 174.9(2) . . . . ?
C23 C13 C63 C53 -5.1(4) . . . . ?
C4F C13 C63 C53 170.6(2) . . . . ?
C33 C43 O43 C73 -102.5(3) . . . . ?
C53 C43 O43 C73 76.0(3) . . . . ?
C43 O43 C73 C83 141.5(3) . . . . ?
O43 C73 C83 C93 178.8(3) . . . . ?
C73 C83 C93 C103 179.5(4) . . . . ?
C63 C53 C03 C14 -73.0(3) . . . . ?
C43 C53 C03 C14 104.9(3) . . . . ?
C53 C03 C14 C64 91.8(3) . . . . ?
C53 C03 C14 C24 -84.7(3) . . . . ?
C64 C14 C24 O24 -177.6(2) . . . . ?
C03 C14 C24 O24 -1.0(3) . . . . ?
C64 C14 C24 C34 -0.9(4) . . . . ?
C03 C14 C24 C34 175.7(2) . . . . ?
O24 C24 C34 C44 178.2(2) . . . . ?
C14 C24 C34 C44 1.5(4) . . . . ?
O24 C24 C34 C04 0.8(4) . . . . ?
C14 C24 C34 C04 -175.9(2) . . . . ?
C24 C34 C44 C54 -0.9(4) . . . . ?
C04 C34 C44 C54 176.5(2) . . . . ?
C34 C44 C54 C64 -0.4(4) . . . . ?
C44 C54 C64 C14 1.1(4) . . . . ?
C24 C14 C64 C54 -0.5(4) . . . . ?
C03 C14 C64 C54 -177.0(2) . . . . ?
C14 C24 O24 C74 -111.1(2) . . . . ?
C34 C24 O24 C74 72.1(3) . . . . ?
C24 O24 C74 C84 110.9(2) . . . . ?
O24 C74 C84 C94 172.4(2) . . . . ?
C74 C84 C94 C104 -176.6(2) . . . . ?
C41 C51 C04 C34 -107.9(3) . . . . ?
C61 C51 C04 C34 71.3(3) . . . . ?
C44 C34 C04 C51 -89.5(3) . . . . ?
C24 C34 C04 C51 87.9(3) . . . . ?
C1 C2 C3 C4 179.0(3) . . . . ?
C2 C3 C4 C5 174.3(3) . . . . ?
C3 C4 C5 C6 179.7(3) . . . . ?
